data_4107122
loop_
_publ_author_name
'Marc-Etienne Moret'
'Jonas C. Peters'

_publ_section_title
;
 N2 Functionalization at Iron Metallaboratranes
;
_journal_name_full 'Journal of the American Chemical Society'
_journal_page_first 18118
_journal_page_last 18121
_journal_paper_doi 10.1021/ja208675p
_journal_volume 133
_journal_year 2011
_chemical_formula_sum 'C43 H71 B Fe N2 Na O P3 Si'
_chemical_formula_weight 842.67
_chemical_name_systematic
; 
 ? 
;
_space_group_IT_number 14
_symmetry_cell_setting monoclinic
_symmetry_space_group_name_Hall '-P 2ybc'
_symmetry_space_group_name_H-M 'P 1 21/c 1'
_atom_sites_solution_hydrogens geom
_atom_sites_solution_primary direct
_atom_sites_solution_secondary difmap
_audit_creation_method SHELXL-97
_cell_angle_alpha 90.00
_cell_angle_beta 90.439(3)
_cell_angle_gamma 90.00
_cell_formula_units_Z 4
_cell_length_a 20.6183(11)
_cell_length_b 11.3406(6)
_cell_length_c 19.2147(10)
_cell_measurement_reflns_used 9989
_cell_measurement_temperature 100(2)
_cell_measurement_theta_max 25.86
_cell_measurement_theta_min 2.30
_cell_volume 4492.7(4)
_computing_cell_refinement 'SAINT-Plus v7.66A (Bruker-AXS, ????)'
_computing_data_collection 'APEX2 v2009.7-0 (Bruker-AXS, 2009)'
_computing_data_reduction 'SAINT-Plus v7.66A (Bruker-AXS, ????)'
_computing_molecular_graphics 'Bruker SHELXTL'
_computing_publication_material 'Bruker SHELXTL'
_computing_structure_refinement 'SHELXL-97 (Sheldrick, 2008)'
_computing_structure_solution 'SHELXS-97 (Sheldrick, 2008)'
_diffrn_ambient_temperature 100(2)
_diffrn_detector_area_resol_mean 8.3
_diffrn_measured_fraction_theta_full 0.999
_diffrn_measured_fraction_theta_max 0.999
_diffrn_measurement_device_type 'Bruker KAPPA APEX II'
_diffrn_measurement_method 'omega and phi scans'
_diffrn_radiation_monochromator graphite
_diffrn_radiation_source 'fine-focus sealed tube'
_diffrn_radiation_type MoK\a
_diffrn_radiation_wavelength 0.71073
_diffrn_reflns_av_R_equivalents 0.1669
_diffrn_reflns_av_sigmaI/netI 0.0988
_diffrn_reflns_limit_h_max 25
_diffrn_reflns_limit_h_min -25
_diffrn_reflns_limit_k_max 14
_diffrn_reflns_limit_k_min -14
_diffrn_reflns_limit_l_max 23
_diffrn_reflns_limit_l_min -23
_diffrn_reflns_number 109388
_diffrn_reflns_theta_full 26.37
_diffrn_reflns_theta_max 26.37
_diffrn_reflns_theta_min 1.98
_exptl_absorpt_coefficient_mu 0.513
_exptl_absorpt_correction_T_max 0.9798
_exptl_absorpt_correction_T_min 0.9270
_exptl_absorpt_correction_type multi-scan
_exptl_absorpt_process_details 'SADABS v2008/1 (Bruker-AXS, 2008)'
_exptl_crystal_colour brown
_exptl_crystal_density_diffrn 1.246
_exptl_crystal_description shard
_exptl_crystal_F_000 1808
_exptl_crystal_size_max 0.15
_exptl_crystal_size_mid 0.11
_exptl_crystal_size_min 0.04
_refine_diff_density_max 0.769
_refine_diff_density_min -0.383
_refine_diff_density_rms 0.080
_refine_ls_extinction_method none
_refine_ls_goodness_of_fit_ref 0.997
_refine_ls_hydrogen_treatment mixed
_refine_ls_matrix_type full
_refine_ls_number_parameters 505
_refine_ls_number_reflns 9182
_refine_ls_number_restraints 4
_refine_ls_restrained_S_all 0.997
_refine_ls_R_factor_all 0.1186
_refine_ls_R_factor_gt 0.0510
_refine_ls_shift/su_max 0.000
_refine_ls_shift/su_mean 0.000
_refine_ls_structure_factor_coef Fsqd
_refine_ls_weighting_details 'calc w=1/[\s^2^(Fo^2^)+(0.0355P)^2^+3.7224P] where P=(Fo^2^+2Fc^2^)/3'
_refine_ls_weighting_scheme calc
_refine_ls_wR_factor_gt 0.0875
_refine_ls_wR_factor_ref 0.1071
_reflns_number_gt 5477
_reflns_number_total 9182
_reflns_threshold_expression >2sigma(I)
_cod_data_source_file ja208675p_si_002_1.cif
_cod_data_source_block mem121
_cod_database_code 4107122

loop_
_symmetry_equiv_pos_as_xyz
'x, y, z'
'-x, y+1/2, -z+1/2'
'-x, -y, -z'
'x, -y-1/2, z-1/2'

loop_
_atom_site_label
_atom_site_type_symbol
_atom_site_fract_x
_atom_site_fract_y
_atom_site_fract_z
_atom_site_U_iso_or_equiv
_atom_site_adp_type
_atom_site_occupancy
_atom_site_symmetry_multiplicity
_atom_site_calc_flag
_atom_site_refinement_flags
Fe Fe 0.21043(2) 0.94888(4) 0.32040(2) 0.01455(12) Uani 1 1 d .
P2 P 0.14969(4) 0.93797(8) 0.41485(4) 0.01649(19) Uani 1 1 d .
P3 P 0.42351(4) 0.93416(8) 0.30788(5) 0.0189(2) Uani 1 1 d .
P1 P 0.24995(4) 0.77142(7) 0.29179(5) 0.0158(2) Uani 1 1 d .
Si Si 0.07733(4) 1.06757(9) 0.15690(5) 0.0228(2) Uani 1 1 d .
Na Na 0.26859(6) 1.04310(12) 0.17722(7) 0.0270(3) Uani 1 1 d .
N1 N 0.17262(12) 0.9904(2) 0.24707(14) 0.0178(6) Uani 1 1 d .
O O 0.31113(11) 1.0788(2) 0.07200(12) 0.0309(6) Uani 1 1 d .
C13 C 0.30037(15) 1.0228(3) 0.35129(16) 0.0160(7) Uani 1 1 d .
C25 C 0.11552(15) 0.7954(3) 0.44819(17) 0.0185(8) Uani 1 1 d .
H25 H 0.0968 0.7524 0.4073 0.022 Uiso 1 1 calc R
C1 C 0.32235(15) 0.8026(3) 0.40952(16) 0.0163(7) Uani 1 1 d .
C2 C 0.30917(15) 0.7198(3) 0.35714(16) 0.0165(7) Uani 1 1 d .
C22 C 0.29950(16) 0.7783(3) 0.20999(16) 0.0197(8) Uani 1 1 d .
H22 H 0.3251 0.8531 0.2132 0.024 Uiso 1 1 calc R
C11 C 0.27684(18) 1.0620(3) 0.59703(18) 0.0278(9) Uani 1 1 d .
H11 H 0.3055 1.0862 0.6332 0.033 Uiso 1 1 calc R
C8 C 0.19437(16) 0.9910(3) 0.49125(16) 0.0178(7) Uani 1 1 d .
C27 C 0.16992(16) 0.7188(3) 0.47802(18) 0.0242(8) Uani 1 1 d .
H27A H 0.1857 0.7532 0.5218 0.036 Uiso 1 1 calc R
H27B H 0.2056 0.7149 0.4447 0.036 Uiso 1 1 calc R
H27C H 0.1534 0.6392 0.4868 0.036 Uiso 1 1 calc R
C7 C 0.26141(16) 0.9775(3) 0.48131(17) 0.0180(7) Uani 1 1 d .
N2 N 0.15411(13) 1.0261(2) 0.18812(14) 0.0202(6) Uani 1 1 d .
C14 C 0.35458(15) 1.0383(3) 0.30319(16) 0.0165(7) Uani 1 1 d .
C12 C 0.30152(17) 1.0137(3) 0.53680(17) 0.0229(8) Uani 1 1 d .
H12 H 0.3471 1.0046 0.5327 0.028 Uiso 1 1 calc R
C6 C 0.36585(15) 0.7688(3) 0.46217(17) 0.0190(8) Uani 1 1 d .
H6 H 0.3739 0.8217 0.4996 0.023 Uiso 1 1 calc R
C39 C 0.01887(17) 0.9431(3) 0.16068(19) 0.0344(9) Uani 1 1 d .
H39A H 0.0371 0.8745 0.1367 0.052 Uiso 1 1 calc R
H39B H -0.0219 0.9663 0.1379 0.052 Uiso 1 1 calc R
H39C H 0.0106 0.9229 0.2094 0.052 Uiso 1 1 calc R
C10 C 0.21048(18) 1.0755(3) 0.60497(18) 0.0284(9) Uani 1 1 d .
H10 H 0.1936 1.1090 0.6464 0.034 Uiso 1 1 calc R
C30 C 0.09349(16) 1.1622(3) 0.39896(18) 0.0253(8) Uani 1 1 d .
H30A H 0.1158 1.1680 0.3542 0.038 Uiso 1 1 calc R
H30B H 0.1220 1.1918 0.4361 0.038 Uiso 1 1 calc R
H30C H 0.0537 1.2095 0.3973 0.038 Uiso 1 1 calc R
C24 C 0.25762(17) 0.7896(3) 0.14388(17) 0.0256(8) Uani 1 1 d .
H24A H 0.2843 0.8188 0.1056 0.038 Uiso 1 1 calc R
H24B H 0.2221 0.8451 0.1523 0.038 Uiso 1 1 calc R
H24C H 0.2397 0.7123 0.1316 0.038 Uiso 1 1 calc R
C9 C 0.16913(17) 1.0398(3) 0.55197(17) 0.0248(8) Uani 1 1 d .
H9 H 0.1236 1.0484 0.5569 0.030 Uiso 1 1 calc R
C43 C 0.26430(17) 1.0521(3) 0.01861(18) 0.0293(9) Uani 1 1 d .
H43A H 0.2216 1.0336 0.0391 0.035 Uiso 1 1 calc R
H43B H 0.2786 0.9843 -0.0098 0.035 Uiso 1 1 calc R
C31 C 0.46291(16) 0.9946(3) 0.38802(18) 0.0232(8) Uani 1 1 d .
H31 H 0.4282 0.9956 0.4241 0.028 Uiso 1 1 calc R
C3 C 0.34087(16) 0.6110(3) 0.35684(18) 0.0223(8) Uani 1 1 d .
H3 H 0.3317 0.5556 0.3210 0.027 Uiso 1 1 calc R
C28 C 0.07627(15) 1.0331(3) 0.41339(18) 0.0216(8) Uani 1 1 d .
H28 H 0.0557 1.0288 0.4603 0.026 Uiso 1 1 calc R
C34 C 0.47870(15) 0.9808(3) 0.23571(17) 0.0231(8) Uani 1 1 d .
H34 H 0.4857 1.0681 0.2375 0.028 Uiso 1 1 calc R
C5 C 0.39745(16) 0.6620(3) 0.46175(18) 0.0243(8) Uani 1 1 d .
H5 H 0.4272 0.6425 0.4980 0.029 Uiso 1 1 calc R
C17 C 0.25413(17) 1.2092(3) 0.30174(18) 0.0212(8) Uani 1 1 d D
H17 H 0.2187(12) 1.262(2) 0.2998(16) 0.025 Uiso 1 1 d D
C29 C 0.02739(16) 0.9878(3) 0.35975(18) 0.0272(9) Uani 1 1 d .
H29A H -0.0093 1.0426 0.3566 0.041 Uiso 1 1 calc R
H29B H 0.0117 0.9099 0.3739 0.041 Uiso 1 1 calc R
H29C H 0.0483 0.9818 0.3143 0.041 Uiso 1 1 calc R
C18 C 0.25155(16) 1.1149(3) 0.35100(17) 0.0174(7) Uani 1 1 d D
H18 H 0.2285(13) 1.133(3) 0.3924(12) 0.021 Uiso 1 1 d D
B B 0.28758(17) 0.9282(3) 0.40802(19) 0.0154(8) Uani 1 1 d .
C36 C 0.44884(16) 0.9461(3) 0.16549(17) 0.0297(9) Uani 1 1 d .
H36A H 0.4775 0.9714 0.1279 0.045 Uiso 1 1 calc R
H36B H 0.4065 0.9842 0.1600 0.045 Uiso 1 1 calc R
H36C H 0.4434 0.8603 0.1636 0.045 Uiso 1 1 calc R
C35 C 0.54384(16) 0.9162(3) 0.24473(18) 0.0285(9) Uani 1 1 d .
H35A H 0.5358 0.8330 0.2555 0.043 Uiso 1 1 calc R
H35B H 0.5686 0.9524 0.2829 0.043 Uiso 1 1 calc R
H35C H 0.5687 0.9220 0.2016 0.043 Uiso 1 1 calc R
C23 C 0.34909(16) 0.6803(3) 0.19951(17) 0.0231(8) Uani 1 1 d .
H23A H 0.3271 0.6037 0.2001 0.035 Uiso 1 1 calc R
H23B H 0.3815 0.6831 0.2370 0.035 Uiso 1 1 calc R
H23C H 0.3705 0.6911 0.1546 0.035 Uiso 1 1 calc R
C4 C 0.38563(16) 0.5835(3) 0.40842(18) 0.0249(8) Uani 1 1 d .
H4 H 0.4082 0.5105 0.4070 0.030 Uiso 1 1 calc R
C26 C 0.06187(17) 0.8055(3) 0.50244(19) 0.0286(9) Uani 1 1 d .
H26A H 0.0491 0.7265 0.5177 0.043 Uiso 1 1 calc R
H26B H 0.0243 0.8458 0.4819 0.043 Uiso 1 1 calc R
H26C H 0.0779 0.8508 0.5425 0.043 Uiso 1 1 calc R
C41 C 0.3312(2) 1.2003(3) -0.0267(2) 0.0395(11) Uani 1 1 d .
H41A H 0.3346 1.2871 -0.0310 0.047 Uiso 1 1 calc R
H41B H 0.3540 1.1630 -0.0661 0.047 Uiso 1 1 calc R
C38 C 0.08976(18) 1.1095(4) 0.06448(18) 0.0356(10) Uani 1 1 d .
H38A H 0.1219 1.1731 0.0620 0.053 Uiso 1 1 calc R
H38B H 0.0486 1.1366 0.0443 0.053 Uiso 1 1 calc R
H38C H 0.1054 1.0410 0.0384 0.053 Uiso 1 1 calc R
C37 C 0.04740(18) 1.1980(3) 0.2048(2) 0.0350(10) Uani 1 1 d .
H37A H 0.0421 1.1778 0.2540 0.052 Uiso 1 1 calc R
H37B H 0.0055 1.2227 0.1852 0.052 Uiso 1 1 calc R
H37C H 0.0787 1.2625 0.2006 0.052 Uiso 1 1 calc R
C15 C 0.35639(16) 1.1354(3) 0.25993(17) 0.0198(8) Uani 1 1 d D
H15 H 0.3930(11) 1.145(3) 0.2310(14) 0.024 Uiso 1 1 d D
C16 C 0.30495(17) 1.2196(3) 0.25800(18) 0.0222(8) Uani 1 1 d D
H16 H 0.3034(16) 1.283(2) 0.2286(14) 0.027 Uiso 1 1 d D
C33 C 0.51548(17) 0.9115(3) 0.41637(19) 0.0338(10) Uani 1 1 d .
H33A H 0.5538 0.9160 0.3867 0.051 Uiso 1 1 calc R
H33B H 0.4990 0.8305 0.4166 0.051 Uiso 1 1 calc R
H33C H 0.5272 0.9350 0.4639 0.051 Uiso 1 1 calc R
C19 C 0.19614(17) 0.6428(3) 0.2691(2) 0.0329(9) Uani 1 1 d .
H19 H 0.2193 0.5975 0.2322 0.039 Uiso 1 1 calc R
C32 C 0.48661(18) 1.1214(3) 0.38268(19) 0.0307(9) Uani 1 1 d .
H32A H 0.5023 1.1479 0.4283 0.046 Uiso 1 1 calc R
H32B H 0.4508 1.1721 0.3672 0.046 Uiso 1 1 calc R
H32C H 0.5220 1.1257 0.3490 0.046 Uiso 1 1 calc R
C21 C 0.13312(17) 0.6866(3) 0.2358(2) 0.0358(10) Uani 1 1 d .
H21A H 0.1066 0.6189 0.2216 0.054 Uiso 1 1 calc R
H21B H 0.1431 0.7348 0.1950 0.054 Uiso 1 1 calc R
H21C H 0.1092 0.7342 0.2696 0.054 Uiso 1 1 calc R
C20 C 0.18102(19) 0.5568(3) 0.3251(2) 0.0420(10) Uani 1 1 d .
H20A H 0.1537 0.5947 0.3601 0.063 Uiso 1 1 calc R
H20B H 0.2214 0.5298 0.3470 0.063 Uiso 1 1 calc R
H20C H 0.1579 0.4892 0.3050 0.063 Uiso 1 1 calc R
C42 C 0.2609(2) 1.1613(3) -0.0239(2) 0.0378(10) Uani 1 1 d .
H42A H 0.2335 1.2217 -0.0014 0.045 Uiso 1 1 calc R
H42B H 0.2436 1.1448 -0.0711 0.045 Uiso 1 1 calc R
C40 C 0.35887(19) 1.1575(3) 0.0434(2) 0.0352(10) Uani 1 1 d .
H40A H 0.4005 1.1157 0.0365 0.042 Uiso 1 1 calc R
H40B H 0.3664 1.2250 0.0751 0.042 Uiso 1 1 calc R

loop_
_atom_site_aniso_label
_atom_site_aniso_U_11
_atom_site_aniso_U_22
_atom_site_aniso_U_33
_atom_site_aniso_U_23
_atom_site_aniso_U_13
_atom_site_aniso_U_12
Fe 0.0123(2) 0.0167(2) 0.0147(2) -0.0009(2) -0.00033(19) 0.0016(2)
P2 0.0144(4) 0.0172(4) 0.0179(5) -0.0021(4) 0.0006(4) 0.0017(4)
P3 0.0135(4) 0.0227(5) 0.0206(5) 0.0029(4) -0.0009(4) -0.0012(4)
P1 0.0123(4) 0.0164(4) 0.0188(5) -0.0017(4) -0.0009(4) 0.0012(4)
Si 0.0178(5) 0.0270(6) 0.0234(5) 0.0027(5) -0.0030(4) 0.0058(4)
Na 0.0200(7) 0.0374(8) 0.0236(8) 0.0001(7) 0.0019(6) -0.0026(6)
N1 0.0165(15) 0.0174(15) 0.0195(16) -0.0017(12) -0.0003(12) 0.0014(12)
O 0.0271(14) 0.0419(16) 0.0238(14) 0.0064(12) -0.0005(11) -0.0060(12)
C13 0.0117(17) 0.0184(18) 0.0178(18) -0.0043(14) -0.0020(14) -0.0004(13)
C25 0.0165(18) 0.0187(18) 0.0203(19) -0.0004(14) 0.0044(15) -0.0007(14)
C1 0.0137(17) 0.0187(18) 0.0166(19) 0.0004(14) 0.0056(14) -0.0013(14)
C2 0.0135(17) 0.0205(18) 0.0154(18) 0.0050(15) 0.0044(14) 0.0008(14)
C22 0.0193(19) 0.0227(19) 0.0171(19) -0.0028(15) -0.0011(15) 0.0021(15)
C11 0.038(2) 0.025(2) 0.021(2) -0.0053(17) -0.0085(17) -0.0013(17)
C8 0.0226(19) 0.0158(17) 0.0152(18) 0.0008(14) 0.0022(15) 0.0008(14)
C27 0.025(2) 0.0219(19) 0.026(2) 0.0046(16) 0.0040(16) -0.0028(16)
C7 0.0222(19) 0.0132(17) 0.0186(18) 0.0030(14) -0.0030(15) 0.0000(14)
N2 0.0177(15) 0.0257(17) 0.0171(16) 0.0016(13) 0.0001(12) 0.0051(12)
C14 0.0143(17) 0.0204(18) 0.0147(17) -0.0011(14) -0.0026(14) -0.0030(14)
C12 0.024(2) 0.0203(18) 0.025(2) 0.0002(16) -0.0032(16) -0.0008(15)
C6 0.0171(18) 0.0231(19) 0.0169(19) 0.0027(15) -0.0007(15) -0.0023(15)
C39 0.029(2) 0.041(2) 0.033(2) -0.002(2) -0.0065(18) -0.0036(19)
C10 0.040(2) 0.028(2) 0.0170(19) -0.0071(16) 0.0022(17) 0.0026(17)
C30 0.022(2) 0.024(2) 0.030(2) -0.0019(17) 0.0034(16) 0.0080(16)
C24 0.028(2) 0.027(2) 0.022(2) -0.0040(16) -0.0021(16) 0.0070(16)
C9 0.028(2) 0.024(2) 0.023(2) -0.0023(16) 0.0043(16) 0.0002(16)
C43 0.028(2) 0.034(2) 0.026(2) -0.0010(18) -0.0028(17) 0.0004(18)
C31 0.0176(19) 0.029(2) 0.023(2) 0.0045(16) -0.0023(15) -0.0036(15)
C3 0.023(2) 0.0204(19) 0.023(2) -0.0010(16) 0.0021(16) 0.0005(15)
C28 0.0163(18) 0.025(2) 0.0234(19) -0.0044(15) 0.0039(15) 0.0047(15)
C34 0.0156(18) 0.029(2) 0.025(2) 0.0027(16) 0.0049(15) -0.0024(15)
C5 0.0179(19) 0.031(2) 0.024(2) 0.0083(17) -0.0052(16) 0.0026(16)
C17 0.0193(19) 0.0198(19) 0.024(2) -0.0004(16) -0.0018(16) -0.0011(15)
C29 0.0189(19) 0.032(2) 0.031(2) -0.0028(17) 0.0002(16) 0.0065(16)
C18 0.0189(19) 0.0176(18) 0.0158(19) -0.0021(15) -0.0012(15) -0.0039(14)
B 0.0098(18) 0.019(2) 0.018(2) -0.0027(16) -0.0035(15) -0.0014(15)
C36 0.0231(19) 0.043(2) 0.023(2) 0.0031(19) 0.0078(16) 0.0038(18)
C35 0.0198(19) 0.038(2) 0.028(2) 0.0058(17) 0.0071(16) 0.0014(16)
C23 0.0214(19) 0.029(2) 0.0192(19) -0.0043(16) 0.0020(15) 0.0034(15)
C4 0.023(2) 0.022(2) 0.030(2) 0.0105(16) 0.0036(17) 0.0070(15)
C26 0.026(2) 0.027(2) 0.033(2) 0.0032(17) 0.0133(17) -0.0016(16)
C41 0.056(3) 0.028(2) 0.035(3) 0.0053(18) 0.014(2) 0.007(2)
C38 0.028(2) 0.050(3) 0.029(2) 0.0136(19) -0.0016(18) 0.0126(19)
C37 0.028(2) 0.034(2) 0.043(3) 0.0024(19) 0.0025(19) 0.0126(18)
C15 0.0163(19) 0.026(2) 0.0174(19) 0.0001(16) 0.0004(15) -0.0035(15)
C16 0.025(2) 0.0189(19) 0.023(2) 0.0089(15) -0.0031(16) -0.0007(16)
C33 0.023(2) 0.049(3) 0.029(2) 0.0017(19) -0.0088(17) -0.0013(18)
C19 0.024(2) 0.027(2) 0.047(3) -0.0003(19) -0.0073(19) -0.0057(17)
C32 0.027(2) 0.039(2) 0.026(2) 0.0011(18) -0.0070(17) -0.0149(18)
C21 0.020(2) 0.032(2) 0.056(3) -0.002(2) -0.0128(19) -0.0048(17)
C20 0.033(2) 0.036(2) 0.057(3) -0.001(2) 0.000(2) -0.006(2)
C42 0.051(3) 0.028(2) 0.034(2) 0.0030(19) -0.002(2) 0.000(2)
C40 0.034(2) 0.029(2) 0.043(3) 0.0081(19) 0.0054(19) -0.0018(18)

loop_
_atom_type_symbol
_atom_type_description
_atom_type_scat_dispersion_real
_atom_type_scat_dispersion_imag
_atom_type_scat_source
C C 0.0033 0.0016 'International Tables Vol C Tables 4.2.6.8 and 6.1.1.4'
H H 0.0000 0.0000 'International Tables Vol C Tables 4.2.6.8 and 6.1.1.4'
B B 0.0013 0.0007 'International Tables Vol C Tables 4.2.6.8 and 6.1.1.4'
N N 0.0061 0.0033 'International Tables Vol C Tables 4.2.6.8 and 6.1.1.4'
O O 0.0106 0.0060 'International Tables Vol C Tables 4.2.6.8 and 6.1.1.4'
Na Na 0.0362 0.0249 'International Tables Vol C Tables 4.2.6.8 and 6.1.1.4'
Si Si 0.0817 0.0704 'International Tables Vol C Tables 4.2.6.8 and 6.1.1.4'
P P 0.1023 0.0942 'International Tables Vol C Tables 4.2.6.8 and 6.1.1.4'
Fe Fe 0.3463 0.8444 'International Tables Vol C Tables 4.2.6.8 and 6.1.1.4'

loop_
_geom_angle_atom_site_label_1
_geom_angle_atom_site_label_2
_geom_angle_atom_site_label_3
_geom_angle
N1 Fe C13 121.78(13)
N1 Fe C18 99.48(12)
C13 Fe C18 39.80(12)
N1 Fe P2 116.29(10)
C13 Fe P2 106.97(9)
C18 Fe P2 92.82(9)
N1 Fe P1 102.36(9)
C13 Fe P1 96.03(9)
C18 Fe P1 135.37(9)
P2 Fe P1 111.07(4)
N1 Fe B 162.29(13)
C13 Fe B 40.67(12)
C18 Fe B 67.80(12)
P2 Fe B 77.80(10)
P1 Fe B 80.72(9)
N1 Fe Na 49.90(9)
C13 Fe Na 77.00(9)
C18 Fe Na 78.01(9)
P2 Fe Na 160.45(4)
P1 Fe Na 87.10(4)
B Fe Na 113.52(10)
C8 P2 C28 103.09(15)
C8 P2 C25 101.38(15)
C28 P2 C25 101.37(15)
C8 P2 Fe 110.78(11)
C28 P2 Fe 114.86(11)
C25 P2 Fe 122.89(11)
C14 P3 C31 97.76(15)
C14 P3 C34 104.71(15)
C31 P3 C34 104.10(15)
C2 P1 C19 107.34(15)
C2 P1 C22 102.79(14)
C19 P1 C22 99.31(17)
C2 P1 Fe 111.04(11)
C19 P1 Fe 122.53(12)
C22 P1 Fe 111.61(11)
N2 Si C37 110.37(15)
N2 Si C39 111.54(15)
C37 Si C39 111.64(18)
N2 Si C38 105.37(15)
C37 Si C38 108.65(18)
C39 Si C38 109.03(17)
O Na N2 119.22(10)
O Na N1 148.37(10)
N2 Na N1 30.01(8)
O Na C15 101.61(11)
N2 Na C15 131.36(11)
N1 Na C15 108.64(11)
O Na C16 106.34(11)
N2 Na C16 106.70(11)
N1 Na C16 95.11(11)
C15 Na C16 31.50(10)
O Na C14 119.91(10)
N2 Na C14 120.65(10)
N1 Na C14 91.62(9)
C15 Na C14 27.48(9)
C16 Na C14 51.20(10)
O Na C43 26.28(9)
N2 Na C43 93.98(10)
N1 Na C43 122.22(10)
C15 Na C43 127.43(11)
C16 Na C43 124.64(11)
C14 Na C43 145.29(10)
O Na C17 129.29(10)
N2 Na C17 83.02(10)
N1 Na C17 68.99(9)
C15 Na C17 49.50(10)
C16 Na C17 26.14(10)
C14 Na C17 55.88(9)
C43 Na C17 139.29(11)
O Na Fe 170.85(9)
N2 Na Fe 61.16(7)
N1 Na Fe 31.15(6)
C15 Na Fe 82.72(8)
C16 Na Fe 81.60(8)
C14 Na Fe 61.37(7)
C43 Na Fe 149.75(8)
C17 Na Fe 59.55(7)
N2 N1 Fe 169.8(2)
N2 N1 Na 70.87(17)
Fe N1 Na 98.94(12)
C43 O C40 108.4(3)
C43 O Na 109.9(2)
C40 O Na 136.7(2)
C18 C13 C14 116.3(3)
C18 C13 B 112.2(3)
C14 C13 B 131.3(3)
C18 C13 Fe 71.20(17)
C14 C13 Fe 122.8(2)
B C13 Fe 76.71(18)
C27 C25 C26 108.6(3)
C27 C25 P2 110.0(2)
C26 C25 P2 116.3(2)
C6 C1 C2 117.1(3)
C6 C1 B 122.9(3)
C2 C1 B 120.1(3)
C3 C2 C1 120.5(3)
C3 C2 P1 125.9(3)
C1 C2 P1 113.6(2)
C23 C22 C24 109.0(3)
C23 C22 P1 116.7(2)
C24 C22 P1 112.9(2)
C12 C11 C10 120.4(3)
C9 C8 C7 122.0(3)
C9 C8 P2 127.8(3)
C7 C8 P2 110.2(2)
C8 C7 C12 116.0(3)
C8 C7 B 119.5(3)
C12 C7 B 124.4(3)
N1 N2 Si 131.4(2)
N1 N2 Na 79.12(17)
Si N2 Na 147.36(16)
C15 C14 C13 120.0(3)
C15 C14 P3 121.0(2)
C13 C14 P3 118.8(2)
C15 C14 Na 61.10(17)
C13 C14 Na 93.57(18)
P3 C14 Na 120.10(14)
C11 C12 C7 122.2(3)
C5 C6 C1 122.5(3)
C9 C10 C11 119.3(3)
C10 C9 C8 120.0(3)
O C43 C42 104.2(3)
O C43 Na 43.85(14)
C42 C43 Na 125.4(2)
C32 C31 C33 112.2(3)
C32 C31 P3 115.4(2)
C33 C31 P3 111.7(2)
C4 C3 C2 120.4(3)
C29 C28 C30 110.6(3)
C29 C28 P2 110.4(2)
C30 C28 P2 111.6(2)
C36 C34 C35 108.7(3)
C36 C34 P3 109.7(2)
C35 C34 P3 108.4(2)
C6 C5 C4 119.5(3)
C16 C17 C18 120.6(3)
C16 C17 Na 59.2(2)
C18 C17 Na 93.5(2)
C17 C18 C13 120.8(3)
C17 C18 Fe 119.5(2)
C13 C18 Fe 69.00(17)
C13 B C1 123.4(3)
C13 B C7 115.7(3)
C1 B C7 116.5(3)
C13 B Fe 62.62(16)
C1 B Fe 114.1(2)
C7 B Fe 111.5(2)
C5 C4 C3 120.0(3)
C42 C41 C40 103.0(3)
C14 C15 C16 121.7(3)
C14 C15 Na 91.4(2)
C16 C15 Na 75.02(19)
C17 C16 C15 120.3(3)
C17 C16 Na 94.7(2)
C15 C16 Na 73.5(2)
C20 C19 C21 109.5(3)
C20 C19 P1 117.9(3)
C21 C19 P1 110.1(2)
C43 C42 C41 102.8(3)
O C40 C41 106.2(3)

loop_
_geom_bond_atom_site_label_1
_geom_bond_atom_site_label_2
_geom_bond_distance
Fe N1 1.672(3)
Fe C13 2.116(3)
Fe C18 2.145(3)
Fe P2 2.2164(10)
Fe P1 2.2413(9)
Fe B 2.319(3)
Fe Na 3.1935(14)
P2 C8 1.829(3)
P2 C28 1.859(3)
P2 C25 1.878(3)
P3 C14 1.850(3)
P3 C31 1.866(3)
P3 C34 1.877(3)
P1 C2 1.841(3)
P1 C19 1.881(4)
P1 C22 1.883(3)
Si N2 1.753(3)
Si C37 1.850(4)
Si C39 1.858(4)
Si C38 1.858(4)
Na O 2.247(3)
Na N2 2.379(3)
Na N1 2.473(3)
Na C15 2.618(3)
Na C16 2.638(4)
Na C14 2.990(3)
Na C43 3.050(4)
Na C17 3.062(4)
N1 N2 1.259(3)
O C43 1.436(4)
O C40 1.440(4)
C13 C18 1.451(4)
C13 C14 1.466(4)
C13 B 1.553(5)
C25 C27 1.527(4)
C25 C26 1.530(4)
C1 C6 1.400(4)
C1 C2 1.402(4)
C1 B 1.595(5)
C2 C3 1.396(4)
C22 C23 1.524(4)
C22 C24 1.536(4)
C11 C12 1.381(5)
C11 C10 1.386(5)
C8 C9 1.395(4)
C8 C7 1.405(4)
C7 C12 1.406(4)
C7 B 1.612(5)
C14 C15 1.380(4)
C6 C5 1.376(4)
C10 C9 1.384(5)
C30 C28 1.533(4)
C43 C42 1.485(5)
C31 C32 1.522(5)
C31 C33 1.533(5)
C3 C4 1.385(4)
C28 C29 1.525(4)
C34 C36 1.531(5)
C34 C35 1.539(4)
C5 C4 1.378(5)
C17 C16 1.353(5)
C17 C18 1.429(5)
C41 C42 1.517(5)
C41 C40 1.538(5)
C15 C16 1.427(5)
C19 C20 1.487(5)
C19 C21 1.527(5)
